data_4309736
loop_
_publ_author_name
'Alejandro E. Enriquez'
'Brian L. Scott'
'Mary P. Neu'

_publ_contact_author
;
     Mary P. Neu
     MS J514
     Los Alamos National Laboratory
     Los Alamos, NM 87545
;
_publ_contact_author_email mneu@lanl.gov
_publ_contact_author_fax '505 667 9905'
_publ_contact_author_phone '505 667 7717'
_publ_section_title
;
Uranium(III)/(IV) Nitrile Adducts Including UI4(N\\tbCPh)4, a Synthetically
Useful Uranium(IV) Complex
;
_journal_name_full 'Inorganic Chemistry'
_journal_page_first 7403
_journal_page_last 7413
_journal_paper_doi 10.1021/ic050578f
_journal_volume 44
_journal_year 2005
_chemical_formula_sum 'C27 H35 I2 N U'
_chemical_formula_weight 865.39
_chemical_name_systematic
; 
 ? 
;
_space_group_IT_number 14
_symmetry_cell_setting monoclinic
_symmetry_space_group_name_Hall '-P 2ybc'
_symmetry_space_group_name_H-M 'P 1 21/c 1'
_atom_sites_solution_hydrogens geom
_atom_sites_solution_primary direct
_atom_sites_solution_secondary difmap
_audit_creation_method SHELXL-97
_cell_angle_alpha 90.00
_cell_angle_beta 104.294(6)
_cell_angle_gamma 90.00
_cell_formula_units_Z 4
_cell_length_a 17.021(6)
_cell_length_b 8.725(3)
_cell_length_c 19.189(7)
_cell_measurement_temperature 203(2)
_cell_volume 2761.5(17)
_computing_cell_refinement 'Bruker SAINT (v. 5.00, Bruker 1998)'
_computing_data_collection 'Siemens SMART (v. 4.202, Siemens 1996)'
_computing_data_reduction 'Bruker SAINT (v. 5.00, Bruker 1998)'
_computing_molecular_graphics 'Bruker AXS SHEXTL (v. 5.10)'
_computing_publication_material 'SHELXL-97 (Sheldrick, 1997)'
_computing_structure_refinement 'SHELXL-97 (Sheldrick, 1997)'
_computing_structure_solution 'SHELXS-97 (Sheldrick, 1990)'
_diffrn_ambient_temperature 203(2)
_diffrn_measured_fraction_theta_full 0.994
_diffrn_measured_fraction_theta_max 0.994
_diffrn_measurement_device_type 'Bruker P4 with SMART 1k CCD'
_diffrn_measurement_method '\w and \f scan'
_diffrn_radiation_monochromator graphite
_diffrn_radiation_source 'fine-focus sealed tube'
_diffrn_radiation_type MoK\a
_diffrn_radiation_wavelength 0.71073
_diffrn_reflns_av_R_equivalents 0.0379
_diffrn_reflns_av_sigmaI/netI 0.0320
_diffrn_reflns_limit_h_max 20
_diffrn_reflns_limit_h_min -18
_diffrn_reflns_limit_k_max 10
_diffrn_reflns_limit_k_min -10
_diffrn_reflns_limit_l_max 22
_diffrn_reflns_limit_l_min -22
_diffrn_reflns_number 16339
_diffrn_reflns_theta_full 25.07
_diffrn_reflns_theta_max 25.07
_diffrn_reflns_theta_min 1.23
_diffrn_standards_decay_% '< 2'
_diffrn_standards_interval_count 0
_diffrn_standards_interval_time 0
_exptl_absorpt_coefficient_mu 8.128
_exptl_absorpt_correction_T_max 0.2932
_exptl_absorpt_correction_T_min 0.2358
_exptl_absorpt_correction_type empirical
_exptl_absorpt_process_details 'SADABS (Sheldrick, 1996)'
_exptl_crystal_colour black
_exptl_crystal_density_diffrn 2.082
_exptl_crystal_density_method 'not measured'
_exptl_crystal_description irregular
_exptl_crystal_F_000 1608
_exptl_crystal_size_max 0.25
_exptl_crystal_size_mid 0.22
_exptl_crystal_size_min 0.20
_refine_diff_density_max 2.458
_refine_diff_density_min -4.632
_refine_diff_density_rms 0.314
_refine_ls_extinction_method none
_refine_ls_goodness_of_fit_ref 1.988
_refine_ls_hydrogen_treatment noref
_refine_ls_matrix_type full
_refine_ls_number_parameters 280
_refine_ls_number_reflns 4885
_refine_ls_number_restraints 0
_refine_ls_restrained_S_all 1.988
_refine_ls_R_factor_all 0.0992
_refine_ls_R_factor_gt 0.0820
_refine_ls_shift/su_max 0.002
_refine_ls_shift/su_mean 0.000
_refine_ls_structure_factor_coef Fsqd
_refine_ls_weighting_details 'calc w=1/[\s^2^(Fo^2^)+(0.1019P)^2^+0.0000P] where P=(Fo^2^+2Fc^2^)/3'
_refine_ls_weighting_scheme calc
_refine_ls_wR_factor_gt 0.2522
_refine_ls_wR_factor_ref 0.2621
_reflns_number_gt 4096
_reflns_number_total 4885
_reflns_threshold_expression >2sigma(I)
_cod_data_source_file ic050578fsi20050414_065309_5.cif
_cod_data_source_block ccd726
_cod_original_cell_volume 2761.3(17)
_cod_original_sg_symbol_H-M 'P 21/c'
_cod_database_code 4309736

loop_
_symmetry_equiv_pos_as_xyz
'x, y, z'
'-x, y+1/2, -z+1/2'
'-x, -y, -z'
'x, -y-1/2, z-1/2'

loop_
_atom_site_label
_atom_site_type_symbol
_atom_site_fract_x
_atom_site_fract_y
_atom_site_fract_z
_atom_site_U_iso_or_equiv
_atom_site_adp_type
_atom_site_occupancy
_atom_site_symmetry_multiplicity
_atom_site_calc_flag
_atom_site_refinement_flags
_atom_site_disorder_assembly
_atom_site_disorder_group
U1 U 0.27617(4) 0.91296(8) 0.32087(3) 0.0348(3) Uani 1 1 d . . .
I1 I 0.33232(17) 0.6378(3) 0.25888(18) 0.1218(9) Uani 1 1 d . . .
I2 I 0.18023(9) 0.67694(17) 0.38737(8) 0.0602(4) Uani 1 1 d . . .
N1 N 0.1970(10) 1.0516(18) 0.3974(7) 0.042(4) Uani 1 1 d . . .
C1 C 0.2273(12) 0.955(3) 0.1729(10) 0.053(5) Uani 1 1 d . . .
C2 C 0.2393(12) 1.100(2) 0.2007(9) 0.047(5) Uani 1 1 d . . .
C3 C 0.1801(10) 1.134(2) 0.2393(9) 0.038(4) Uani 1 1 d . . .
C4 C 0.1296(10) 1.007(2) 0.2360(9) 0.043(4) Uani 1 1 d . . .
C5 C 0.1579(12) 0.889(2) 0.1938(10) 0.044(4) Uani 1 1 d . . .
C6 C 0.2704(18) 0.877(4) 0.1238(15) 0.086(9) Uani 1 1 d . . .
H6A H 0.2489 0.7760 0.1132 0.129 Uiso 1 1 calc R . .
H6B H 0.3272 0.8713 0.1466 0.129 Uiso 1 1 calc R . .
H6C H 0.2627 0.9350 0.0800 0.129 Uiso 1 1 calc R . .
C7 C 0.2974(17) 1.201(4) 0.1803(14) 0.095(10) Uani 1 1 d . . .
H7A H 0.2984 1.2975 0.2047 0.142 Uiso 1 1 calc R . .
H7B H 0.2819 1.2179 0.1293 0.142 Uiso 1 1 calc R . .
H7C H 0.3503 1.1555 0.1934 0.142 Uiso 1 1 calc R . .
C8 C 0.1649(15) 1.289(2) 0.2707(13) 0.065(6) Uani 1 1 d . . .
H8A H 0.2074 1.3586 0.2673 0.097 Uiso 1 1 calc R . .
H8B H 0.1642 1.2757 0.3202 0.097 Uiso 1 1 calc R . .
H8C H 0.1137 1.3286 0.2442 0.097 Uiso 1 1 calc R . .
C9 C 0.0557(13) 0.998(3) 0.2621(11) 0.062(6) Uani 1 1 d . . .
H9A H 0.0325 0.8979 0.2533 0.093 Uiso 1 1 calc R . .
H9B H 0.0174 1.0731 0.2374 0.093 Uiso 1 1 calc R . .
H9C H 0.0688 1.0191 0.3128 0.093 Uiso 1 1 calc R . .
C10 C 0.1140(19) 0.734(4) 0.1722(16) 0.100(10) Uani 1 1 d . . .
H10A H 0.0705 0.7238 0.1955 0.150 Uiso 1 1 calc R . .
H10B H 0.1518 0.6515 0.1867 0.150 Uiso 1 1 calc R . .
H10C H 0.0927 0.7311 0.1210 0.150 Uiso 1 1 calc R . .
C11 C 0.4344(14) 0.938(4) 0.3644(16) 0.082(9) Uani 1 1 d . . .
C12 C 0.4121(14) 1.084(4) 0.3686(14) 0.079(9) Uani 1 1 d . . .
C13 C 0.3769(14) 1.107(3) 0.4218(14) 0.062(6) Uani 1 1 d . . .
C14 C 0.3732(13) 0.969(3) 0.4554(12) 0.061(6) Uani 1 1 d . . .
C15 C 0.4117(12) 0.856(3) 0.4222(16) 0.072(8) Uani 1 1 d . . .
C16 C 0.4971(16) 0.880(5) 0.327(2) 0.17(2) Uani 1 1 d . . .
H16A H 0.5022 0.7711 0.3324 0.255 Uiso 1 1 calc R . .
H16B H 0.5484 0.9277 0.3478 0.255 Uiso 1 1 calc R . .
H16C H 0.4804 0.9054 0.2767 0.255 Uiso 1 1 calc R . .
C17 C 0.440(2) 1.221(5) 0.3241(17) 0.16(2) Uani 1 1 d . . .
H17A H 0.4644 1.1785 0.2880 0.245 Uiso 1 1 calc R . .
H17B H 0.4795 1.2836 0.3563 0.245 Uiso 1 1 calc R . .
H17C H 0.3943 1.2820 0.3015 0.245 Uiso 1 1 calc R . .
C18 C 0.3482(16) 1.258(3) 0.4399(19) 0.098(11) Uani 1 1 d . . .
H18A H 0.3246 1.2481 0.4803 0.147 Uiso 1 1 calc R . .
H18B H 0.3081 1.2970 0.3993 0.147 Uiso 1 1 calc R . .
H18C H 0.3930 1.3283 0.4518 0.147 Uiso 1 1 calc R . .
C19 C 0.3462(19) 0.934(4) 0.5226(15) 0.109(13) Uani 1 1 d . . .
H19A H 0.3503 0.8256 0.5319 0.164 Uiso 1 1 calc R . .
H19B H 0.2910 0.9657 0.5164 0.164 Uiso 1 1 calc R . .
H19C H 0.3801 0.9878 0.5624 0.164 Uiso 1 1 calc R . .
C20 C 0.430(2) 0.694(4) 0.450(3) 0.15(2) Uani 1 1 d . . .
H20A H 0.4565 0.6395 0.4184 0.228 Uiso 1 1 calc R . .
H20B H 0.3801 0.6428 0.4503 0.228 Uiso 1 1 calc R . .
H20C H 0.4645 0.6964 0.4973 0.228 Uiso 1 1 calc R . .
C21 C 0.1650(13) 1.106(2) 0.4365(10) 0.044(4) Uani 1 1 d . . .
C22 C 0.1246(11) 1.169(2) 0.4868(9) 0.036(4) Uani 1 1 d . . .
C23 C 0.0987(15) 1.071(2) 0.5320(12) 0.057(5) Uani 1 1 d . . .
H23 H 0.1082 0.9661 0.5307 0.068 Uiso 1 1 calc R . .
C24 C 0.0595(18) 1.129(4) 0.5779(14) 0.081(8) Uani 1 1 d . . .
H24 H 0.0390 1.0635 0.6072 0.097 Uiso 1 1 calc R . .
C25 C 0.0483(14) 1.289(4) 0.5834(12) 0.075(8) Uani 1 1 d . . .
H25 H 0.0197 1.3276 0.6151 0.090 Uiso 1 1 calc R . .
C26 C 0.0790(15) 1.384(3) 0.5430(15) 0.078(9) Uani 1 1 d . . .
H26 H 0.0760 1.4890 0.5493 0.094 Uiso 1 1 calc R . .
C27 C 0.1177(14) 1.323(3) 0.4884(12) 0.063(6) Uani 1 1 d . . .
H27 H 0.1362 1.3861 0.4569 0.075 Uiso 1 1 calc R . .

loop_
_atom_site_aniso_label
_atom_site_aniso_U_11
_atom_site_aniso_U_22
_atom_site_aniso_U_33
_atom_site_aniso_U_23
_atom_site_aniso_U_13
_atom_site_aniso_U_12
U1 0.0272(4) 0.0470(4) 0.0328(4) -0.0040(3) 0.0124(3) -0.0010(3)
I1 0.1011(18) 0.1036(16) 0.160(2) -0.0208(17) 0.0310(16) 0.0014(14)
I2 0.0582(9) 0.0600(9) 0.0628(9) 0.0162(7) 0.0155(7) -0.0144(7)
N1 0.046(9) 0.057(9) 0.026(7) -0.010(7) 0.017(7) -0.003(7)
C1 0.055(13) 0.071(14) 0.034(10) -0.001(9) 0.012(9) -0.023(10)
C2 0.050(11) 0.069(13) 0.021(8) 0.008(8) 0.007(7) -0.023(9)
C3 0.033(9) 0.046(10) 0.031(9) 0.006(8) -0.001(7) -0.001(8)
C4 0.030(9) 0.063(12) 0.039(10) 0.004(9) 0.013(7) 0.014(9)
C5 0.047(11) 0.049(11) 0.035(10) 0.006(8) 0.008(8) -0.003(8)
C6 0.076(19) 0.13(2) 0.063(16) -0.021(16) 0.041(14) 0.000(17)
C7 0.090(19) 0.14(3) 0.066(16) 0.034(16) 0.042(14) -0.052(19)
C8 0.072(15) 0.050(12) 0.071(15) 0.009(11) 0.016(12) 0.026(11)
C9 0.049(12) 0.096(18) 0.045(11) 0.029(12) 0.018(9) 0.002(12)
C10 0.10(2) 0.10(2) 0.08(2) 0.000(17) -0.001(17) -0.045(19)
C11 0.034(12) 0.13(3) 0.088(19) -0.052(19) 0.028(12) -0.016(14)
C12 0.034(12) 0.15(3) 0.059(14) -0.006(16) 0.013(10) -0.053(15)
C13 0.045(12) 0.066(15) 0.070(15) -0.015(12) 0.004(11) -0.017(10)
C14 0.052(13) 0.070(14) 0.055(13) -0.001(11) -0.002(10) 0.016(11)
C15 0.025(10) 0.055(13) 0.11(2) -0.008(13) -0.033(12) -0.004(9)
C16 0.040(15) 0.28(5) 0.21(4) -0.20(4) 0.06(2) -0.05(2)
C17 0.14(3) 0.24(5) 0.08(2) 0.08(3) -0.03(2) -0.10(3)
C18 0.063(16) 0.057(15) 0.16(3) -0.029(18) -0.002(17) 0.005(13)
C19 0.068(19) 0.18(4) 0.062(17) 0.04(2) -0.013(14) -0.015(19)
C20 0.09(2) 0.08(2) 0.24(5) 0.00(3) -0.07(3) 0.029(18)
C21 0.050(11) 0.046(11) 0.037(10) 0.006(8) 0.011(9) 0.007(9)
C22 0.040(9) 0.044(10) 0.028(8) -0.004(7) 0.015(7) -0.004(8)
C23 0.070(15) 0.057(12) 0.055(12) -0.001(10) 0.037(11) 0.000(11)
C24 0.09(2) 0.10(2) 0.059(15) -0.015(14) 0.040(14) -0.004(16)
C25 0.046(12) 0.14(3) 0.039(12) -0.042(15) 0.011(10) -0.003(15)
C26 0.050(14) 0.097(19) 0.077(18) -0.039(15) -0.004(13) 0.038(14)
C27 0.063(14) 0.073(16) 0.050(13) 0.012(11) 0.011(10) 0.015(12)

loop_
_atom_type_symbol
_atom_type_description
_atom_type_scat_dispersion_real
_atom_type_scat_dispersion_imag
_atom_type_scat_source
C C 0.0033 0.0016 'International Tables Vol C Tables 4.2.6.8 and 6.1.1.4'
H H 0.0000 0.0000 'International Tables Vol C Tables 4.2.6.8 and 6.1.1.4'
N N 0.0061 0.0033 'International Tables Vol C Tables 4.2.6.8 and 6.1.1.4'
I I -0.4742 1.8119 'International Tables Vol C Tables 4.2.6.8 and 6.1.1.4'
U U -9.6767 9.6646 'International Tables Vol C Tables 4.2.6.8 and 6.1.1.4'

loop_
_geom_angle_atom_site_label_1
_geom_angle_atom_site_label_2
_geom_angle_atom_site_label_3
_geom_angle
_geom_angle_site_symmetry_1
_geom_angle_site_symmetry_3
_geom_angle_publ_flag
N1 U1 C11 115.3(7) . . ?
N1 U1 C15 98.8(7) . . ?
C11 U1 C15 31.8(9) . . ?
N1 U1 C12 94.2(8) . . ?
C11 U1 C12 28.9(9) . . ?
C15 U1 C12 49.1(8) . . ?
N1 U1 C14 69.7(6) . . ?
C11 U1 C14 49.7(8) . . ?
C15 U1 C14 30.2(8) . . ?
C12 U1 C14 47.2(8) . . ?
N1 U1 C4 70.5(5) . . ?
C11 U1 C4 151.1(10) . . ?
C15 U1 C4 169.1(7) . . ?
C12 U1 C4 127.6(8) . . ?
C14 U1 C4 138.9(6) . . ?
N1 U1 C3 70.6(5) . . ?
C11 U1 C3 122.7(9) . . ?
C15 U1 C3 145.9(6) . . ?
C12 U1 C3 98.2(8) . . ?
C14 U1 C3 123.1(6) . . ?
C4 U1 C3 29.5(6) . . ?
N1 U1 C5 99.9(6) . . ?
C11 U1 C5 139.0(8) . . ?
C15 U1 C5 160.0(7) . . ?
C12 U1 C5 135.6(7) . . ?
C14 U1 C5 169.5(6) . . ?
C4 U1 C5 30.8(6) . . ?
C3 U1 C5 49.5(5) . . ?
N1 U1 C2 99.1(6) . . ?
C11 U1 C2 102.7(9) . . ?
C15 U1 C2 133.9(7) . . ?
C12 U1 C2 87.5(7) . . ?
C14 U1 C2 129.8(7) . . ?
C4 U1 C2 49.1(6) . . ?
C3 U1 C2 29.8(6) . . ?
C5 U1 C2 48.9(5) . . ?
N1 U1 C1 117.5(6) . . ?
C11 U1 C1 109.8(8) . . ?
C15 U1 C1 139.1(8) . . ?
C12 U1 C1 106.6(7) . . ?
C14 U1 C1 153.7(7) . . ?
C4 U1 C1 49.9(6) . . ?
C3 U1 C1 48.7(6) . . ?
C5 U1 C1 30.5(6) . . ?
C2 U1 C1 28.5(6) . . ?
N1 U1 C13 68.6(6) . . ?
C11 U1 C13 47.7(8) . . ?
C15 U1 C13 48.7(7) . . ?
C12 U1 C13 27.6(8) . . ?
C14 U1 C13 28.6(7) . . ?
C4 U1 C13 122.7(7) . . ?
C3 U1 C13 98.4(6) . . ?
C5 U1 C13 147.3(6) . . ?
C2 U1 C13 101.2(7) . . ?
C1 U1 C13 127.0(7) . . ?
N1 U1 I1 153.8(4) . . ?
C11 U1 I1 77.7(7) . . ?
C15 U1 I1 80.5(6) . . ?
C12 U1 I1 104.5(8) . . ?
C14 U1 I1 110.2(5) . . ?
C4 U1 I1 110.0(4) . . ?
C3 U1 I1 123.3(4) . . ?
C5 U1 I1 79.6(4) . . ?
C2 U1 I1 100.0(5) . . ?
C1 U1 I1 75.0(5) . . ?
C13 U1 I1 124.4(5) . . ?
N1 U1 I2 70.6(4) . . ?
C11 U1 I2 121.9(9) . . ?
C15 U1 I2 91.4(6) . . ?
C12 U1 I2 136.0(5) . . ?
C14 U1 I2 89.2(6) . . ?
C4 U1 I2 87.0(4) . . ?
C3 U1 I2 113.7(4) . . ?
C5 U1 I2 88.3(4) . . ?
C2 U1 I2 134.6(4) . . ?
C1 U1 I2 117.1(4) . . ?
C13 U1 I2 114.2(5) . . ?
I1 U1 I2 83.16(7) . . ?
C21 N1 U1 174.1(15) . . ?
C2 C1 C5 108.2(19) . . ?
C2 C1 C6 128(2) . . ?
C5 C1 C6 123(2) . . ?
C2 C1 U1 75.2(11) . . ?
C5 C1 U1 74.0(10) . . ?
C6 C1 U1 121.0(17) . . ?
C1 C2 C3 110.0(17) . . ?
C1 C2 C7 120(2) . . ?
C3 C2 C7 129(2) . . ?
C1 C2 U1 76.3(11) . . ?
C3 C2 U1 74.6(10) . . ?
C7 C2 U1 123.7(16) . . ?
C4 C3 C2 108.4(17) . . ?
C4 C3 C8 124.0(18) . . ?
C2 C3 C8 127.2(18) . . ?
C4 C3 U1 74.9(10) . . ?
C2 C3 U1 75.5(11) . . ?
C8 C3 U1 122.0(12) . . ?
C3 C4 C5 107.5(16) . . ?
C3 C4 C9 126(2) . . ?
C5 C4 C9 126(2) . . ?
C3 C4 U1 75.6(10) . . ?
C5 C4 U1 75.2(10) . . ?
C9 C4 U1 120.9(12) . . ?
C1 C5 C4 105.9(17) . . ?
C1 C5 C10 130(2) . . ?
C4 C5 C10 124(2) . . ?
C1 C5 U1 75.4(11) . . ?
C4 C5 U1 74.0(10) . . ?
C10 C5 U1 120.0(15) . . ?
C12 C11 C15 107(2) . . ?
C12 C11 C16 126(3) . . ?
C15 C11 C16 124(4) . . ?
C12 C11 U1 79.3(15) . . ?
C15 C11 U1 75.9(12) . . ?
C16 C11 U1 127.6(18) . . ?
C13 C12 C11 112(3) . . ?
C13 C12 C17 123(3) . . ?
C11 C12 C17 123(3) . . ?
C13 C12 U1 80.3(13) . . ?
C11 C12 U1 71.8(14) . . ?
C17 C12 U1 124.8(17) . . ?
C12 C13 C14 108(2) . . ?
C12 C13 C18 124(3) . . ?
C14 C13 C18 128(3) . . ?
C12 C13 U1 72.1(13) . . ?
C14 C13 U1 72.8(13) . . ?
C18 C13 U1 121.2(16) . . ?
C13 C14 C15 108(2) . . ?
C13 C14 C19 130(3) . . ?
C15 C14 C19 121(3) . . ?
C13 C14 U1 78.5(13) . . ?
C15 C14 U1 72.1(12) . . ?
C19 C14 U1 122.1(17) . . ?
C14 C15 C11 104(2) . . ?
C14 C15 C20 125(3) . . ?
C11 C15 C20 131(3) . . ?
C14 C15 U1 77.7(12) . . ?
C11 C15 U1 72.4(13) . . ?
C20 C15 U1 119.4(16) . . ?
N1 C21 C22 178(2) . . ?
C27 C22 C23 124.4(18) . . ?
C27 C22 C21 117.1(17) . . ?
C23 C22 C21 118.4(17) . . ?
C24 C23 C22 118(2) . . ?
C23 C24 C25 122(3) . . ?
C26 C25 C24 119(2) . . ?
C25 C26 C27 120(2) . . ?
C22 C27 C26 116(2) . . ?

loop_
_geom_bond_atom_site_label_1
_geom_bond_atom_site_label_2
_geom_bond_distance
_geom_bond_site_symmetry_2
_geom_bond_publ_flag
U1 N1 2.532(14) . ?
U1 C11 2.62(2) . ?
U1 C15 2.671(19) . ?
U1 C12 2.71(2) . ?
U1 C14 2.74(2) . ?
U1 C4 2.745(17) . ?
U1 C3 2.754(17) . ?
U1 C5 2.761(19) . ?
U1 C2 2.766(18) . ?
U1 C1 2.779(18) . ?
U1 C13 2.81(2) . ?
U1 I1 2.942(3) . ?
U1 I2 3.0925(16) . ?
N1 C21 1.14(2) . ?
C1 C2 1.36(3) . ?
C1 C5 1.46(3) . ?
C1 C6 1.49(3) . ?
C2 C3 1.42(3) . ?
C2 C7 1.45(3) . ?
C3 C4 1.40(3) . ?
C3 C8 1.52(3) . ?
C4 C5 1.46(3) . ?
C4 C9 1.46(3) . ?
C5 C10 1.55(3) . ?
C11 C12 1.34(4) . ?
C11 C15 1.45(4) . ?
C11 C16 1.51(3) . ?
C12 C13 1.32(4) . ?
C12 C17 1.61(4) . ?
C13 C14 1.37(3) . ?
C13 C18 1.48(3) . ?
C14 C15 1.41(4) . ?
C14 C19 1.50(4) . ?
C15 C20 1.52(4) . ?
C21 C22 1.42(3) . ?
C22 C27 1.35(3) . ?
C22 C23 1.37(3) . ?
C23 C24 1.33(3) . ?
C24 C25 1.42(4) . ?
C25 C26 1.32(4) . ?
C26 C27 1.47(4) . ?
